data_7709305
loop_
_publ_author_name
'Ura, Rikako'
'Tsurusaki, Akihiro'
'Kamikawa, Ken'

_publ_section_title
;
 Palladium(II) Complexes of Bis(diphosphene) with the Different
 Coordination Behavior
;
_journal_name_full 'Dalton Transactions'
_journal_paper_doi 10.1039/D1DT03806K
_journal_year 2022
_chemical_formula_moiety 'C78 H86 P4, 2(C7 H8)'
_chemical_formula_sum 'C92 H102 P4'
_chemical_formula_weight 1331.61
_chemical_melting_point 153
_chemical_name_systematic 1,2-bis(2-(2,4-6-tri-tert-butylphenyl)diphosphenyl)-[1,1'-binaphthalen]-3-yl)ethane
_chemical_properties_physical Air-sensitive,Moisture-sensitive
_space_group_crystal_system triclinic
_space_group_IT_number 1
_space_group_name_Hall 'P 1'
_space_group_name_H-M_alt 'P 1'
_atom_sites_solution_hydrogens geom
_audit_creation_method SHELXL-2014/7
_audit_update_record
;
2021-11-10 deposited with the CCDC.	2022-01-06 downloaded from the CCDC.
;
_cell_angle_alpha 101.884(4)
_cell_angle_beta 96.491(2)
_cell_angle_gamma 105.675(2)
_cell_formula_units_Z 1
_cell_length_a 10.603(4)
_cell_length_b 13.870(5)
_cell_length_c 13.974(5)
_cell_measurement_reflns_used 5694
_cell_measurement_temperature 103(2)
_cell_measurement_theta_max 27.4700
_cell_measurement_theta_min 3.0484
_cell_volume 1904.9(12)
_computing_cell_refinement 'CrystalClear (Rigaku Inc., 2008)'
_computing_data_collection 'CrystalClear (Rigaku Inc., 2008)'
_computing_data_reduction 'CrystalClear (Rigaku Inc., 2008)'
_computing_molecular_graphics '<i>ORTEP-3</i> (Farrugia, 1997)'
_computing_publication_material '<i>SHELXL-2014/7</i> and <i>Yadokari-XG 2009</i> (Kabuto <i>et al.</i>, 2009)'
_computing_structure_refinement 'SHELXL-2014/7 (Sheldrick, 2014)'
_computing_structure_solution 'SIR2014 (Giacovazzo <i>et al.</i>, 2015)'
_diffrn_ambient_temperature 103(2)
_diffrn_detector_area_resol_mean 28.5714
_diffrn_measured_fraction_theta_full 0.991
_diffrn_measured_fraction_theta_max 0.981
_diffrn_measurement_device_type 'Saturn724+ (4x4 bin mode)'
_diffrn_measurement_method dtprofit.ref
_diffrn_radiation_detector CCD
_diffrn_radiation_monochromator Confocal
_diffrn_radiation_type MoK\a
_diffrn_radiation_wavelength 0.71075
_diffrn_reflns_av_R_equivalents 0.0241
_diffrn_reflns_av_unetI/netI 0.0495
_diffrn_reflns_Laue_measured_fraction_full 0.991
_diffrn_reflns_Laue_measured_fraction_max 0.981
_diffrn_reflns_limit_h_max 13
_diffrn_reflns_limit_h_min -13
_diffrn_reflns_limit_k_max 17
_diffrn_reflns_limit_k_min -17
_diffrn_reflns_limit_l_max 18
_diffrn_reflns_limit_l_min -18
_diffrn_reflns_number 19605
_diffrn_reflns_point_group_measured_fraction_full 0.884
_diffrn_reflns_point_group_measured_fraction_max 0.855
_diffrn_reflns_theta_full 25.242
_diffrn_reflns_theta_max 27.498
_diffrn_reflns_theta_min 3.048
_diffrn_source 'Rotating Anode'
_exptl_absorpt_coefficient_mu 0.145
_exptl_absorpt_correction_T_max 1.0000
_exptl_absorpt_correction_T_min 0.9313
_exptl_absorpt_correction_type multi-scan
_exptl_crystal_colour Yellow
_exptl_crystal_density_diffrn 1.161
_exptl_crystal_description Prism
_exptl_crystal_F_000 714
_exptl_crystal_recrystallization_method 'Re-crystallisation from solvent: toluene/hexane'
_exptl_crystal_size_max 0.270
_exptl_crystal_size_mid 0.210
_exptl_crystal_size_min 0.170
_refine_diff_density_max 0.256
_refine_diff_density_min -0.215
_refine_diff_density_rms 0.044
_refine_ls_abs_structure_details
;
 Flack x determined using 4700 quotients [(I+)-(I-)]/[(I+)+(I-)]
 (Parsons, Flack and Wagner, Acta Cryst. B69 (2013) 249-259).
;
_refine_ls_abs_structure_Flack 0.01(3)
_refine_ls_extinction_method none
_refine_ls_goodness_of_fit_ref 1.018
_refine_ls_hydrogen_treatment constr
_refine_ls_matrix_type full
_refine_ls_number_parameters 885
_refine_ls_number_reflns 14949
_refine_ls_number_restraints 3
_refine_ls_restrained_S_all 1.018
_refine_ls_R_factor_all 0.0431
_refine_ls_R_factor_gt 0.0373
_refine_ls_shift/su_max 0.001
_refine_ls_shift/su_mean 0.000
_refine_ls_structure_factor_coef Fsqd
_refine_ls_weighting_details 'w=1/[\s^2^(Fo^2^)+(0.0574P)^2^] where P=(Fo^2^+2Fc^2^)/3'
_refine_ls_weighting_scheme calc
_refine_ls_wR_factor_gt 0.0936
_refine_ls_wR_factor_ref 0.0966
_reflns_Friedel_coverage 0.742
_reflns_Friedel_fraction_full 0.778
_reflns_Friedel_fraction_max 0.728
_reflns_number_gt 12784
_reflns_number_total 14949
_reflns_threshold_expression 'I > 2\s(I)'
_cod_data_source_file d1dt03806k2.cif
_cod_data_source_block SS-2
_cod_depositor_comments
;
The following automatic conversions were performed:

data item '_exptl_absorpt_correction_type' value 'Multi-scan' was
changed to 'multi-scan' in accordance with the
/home/data/users/saulius/crontab/automatic-downloads/rss-feeds/RSC/lib/dictionaries/cif_core.dic
dictionary named 'cif_core.dic' version 2.4.2 last updated on
2011-04-26.

Automatic conversion script
Id: cif_fix_values 7556 2019-12-06 15:28:31Z antanas 
;
_cod_original_cell_volume 1904.9(11)
_cod_database_code 7709305
_shelx_shelxl_version_number 2014/7
_shelx_space_group_comment
;
The symmetry employed for this shelxl refinement is uniquely defined
by the following loop, which should always be used as a source of
symmetry information in preference to the above space-group names.
They are only intended as comments.
;
_shelx_estimated_absorpt_t_min 0.962
_shelx_estimated_absorpt_t_max 0.976

loop_
_space_group_symop_operation_xyz
'x, y, z'

loop_
_atom_site_label
_atom_site_type_symbol
_atom_site_fract_x
_atom_site_fract_y
_atom_site_fract_z
_atom_site_U_iso_or_equiv
_atom_site_adp_type
_atom_site_occupancy
_atom_site_site_symmetry_order
_atom_site_calc_flag
_atom_site_refinement_flags_posn
_atom_site_refinement_flags_adp
_atom_site_refinement_flags_occupancy
_atom_site_disorder_assembly
_atom_site_disorder_group
P1 P 0.80027(6) 0.34378(5) 0.67907(5) 0.02065(15) Uani 1 1 d . . . . .
P2 P 0.85361(7) 0.49871(5) 0.68924(5) 0.02174(16) Uani 1 1 d . . . . .
P3 P 1.37514(7) 0.11197(5) 0.66708(5) 0.02230(16) Uani 1 1 d . . . . .
P4 P 1.32426(7) -0.04462(6) 0.64234(5) 0.02612(17) Uani 1 1 d . . . . .
C21 C 0.8062(3) 0.5408(2) 0.81143(19) 0.0187(5) Uani 1 1 d . . . . .
C1 C 0.8632(3) 0.3006(2) 0.56422(18) 0.0179(5) Uani 1 1 d . . . . .
C42 C 1.3148(3) 0.1548(2) 0.78285(19) 0.0186(5) Uani 1 1 d . . . . .
C61 C 1.3804(3) -0.0700(2) 0.52057(19) 0.0199(6) Uani 1 1 d . . . . .
C3 C 0.8437(3) 0.2596(2) 0.38313(18) 0.0178(5) Uani 1 1 d . . . . .
C2 C 0.7918(3) 0.29091(19) 0.47093(18) 0.0170(5) Uani 1 1 d . . . . .
C50 C 1.3384(3) 0.1994(2) 0.96481(18) 0.0177(5) Uani 1 1 d . . . . .
C66 C 1.2902(3) -0.0850(2) 0.4312(2) 0.0215(6) Uani 1 1 d . . . . .
C9 C 1.0303(3) 0.2391(2) 0.48830(18) 0.0207(5) Uani 1 1 d . . . . .
H9 H 1.1097 0.2199 0.4941 0.025 Uiso 1 1 calc R U . . .
C19 C 0.7465(3) 0.4826(2) 0.43330(18) 0.0196(6) Uani 1 1 d . . . . .
H19 H 0.8350 0.4795 0.4467 0.023 Uiso 1 1 calc R U . . .
C4 C 0.7791(3) 0.2559(2) 0.28604(18) 0.0193(5) Uani 1 1 d . . . . .
H4 H 0.6986 0.2735 0.2787 0.023 Uiso 1 1 calc R U . . .
C41 C 1.3665(3) 0.1448(2) 0.87493(19) 0.0186(5) Uani 1 1 d . . . . .
C45 C 1.2531(3) 0.2614(2) 0.95834(18) 0.0189(5) Uani 1 1 d . . . . .
C10 C 0.9837(3) 0.27126(19) 0.57255(19) 0.0186(5) Uani 1 1 d . . . . .
C15 C 0.5069(3) 0.4037(2) 0.41422(18) 0.0198(6) Uani 1 1 d . . . . .
C8 C 0.9636(3) 0.2335(2) 0.39218(18) 0.0188(5) Uani 1 1 d . . . . .
C23 C 0.6350(3) 0.5330(2) 0.91274(19) 0.0227(6) Uani 1 1 d . . . . .
H23 H 0.5443 0.5246 0.9178 0.027 Uiso 1 1 calc R U . . .
C64 C 1.4751(3) -0.0652(2) 0.33943(19) 0.0217(6) Uani 1 1 d . . . . .
C39 C 1.0577(3) 0.2785(2) 0.67566(19) 0.0229(6) Uani 1 1 d . . . . .
H39 H 1.1061 0.3520 0.7076 0.027 Uiso 1 1 calc R U . . .
H39A H 0.9914 0.2541 0.7167 0.027 Uiso 1 1 calc R U . . .
C25 C 0.8571(3) 0.5641(2) 0.98914(19) 0.0238(6) Uani 1 1 d . . . . .
H25 H 0.9205 0.5774 1.0477 0.029 Uiso 1 1 calc R U . . .
C5 C 0.8318(3) 0.2272(2) 0.2041(2) 0.0242(6) Uani 1 1 d . . . . .
H5 H 0.7882 0.2258 0.1403 0.029 Uiso 1 1 calc R U . . .
C12 C 0.5477(3) 0.2260(2) 0.46149(19) 0.0218(6) Uani 1 1 d . . . . .
H12 H 0.5602 0.1654 0.4772 0.026 Uiso 1 1 calc R U . . .
C44 C 1.1956(3) 0.2654(2) 0.86301(18) 0.0210(5) Uani 1 1 d . . . . .
H44 H 1.1356 0.3050 0.8587 0.025 Uiso 1 1 calc R U . . .
C26 C 0.9034(3) 0.5668(2) 0.89985(19) 0.0209(6) Uani 1 1 d . . . . .
C47 C 1.2779(3) 0.3067(2) 1.13849(19) 0.0248(6) Uani 1 1 d . . . . .
H47 H 1.2573 0.3425 1.1974 0.030 Uiso 1 1 calc R U . . .
C62 C 1.5144(3) -0.0657(2) 0.51576(19) 0.0204(6) Uani 1 1 d . . . . .
C22 C 0.6723(3) 0.5346(2) 0.82019(19) 0.0216(6) Uani 1 1 d . . . . .
C49 C 1.3937(3) 0.1940(2) 1.0605(2) 0.0239(6) Uani 1 1 d . . . . .
H49 H 1.4525 0.1537 1.0661 0.029 Uiso 1 1 calc R U . . .
C24 C 0.7238(3) 0.5430(2) 0.99733(19) 0.0235(6) Uani 1 1 d . . . . .
C65 C 1.3429(3) -0.0791(2) 0.34465(19) 0.0222(6) Uani 1 1 d . . . . .
H65 H 1.2838 -0.0850 0.2858 0.027 Uiso 1 1 calc R U . . .
C40 C 1.1568(3) 0.2163(2) 0.67529(18) 0.0215(6) Uani 1 1 d . . . . .
H40 H 1.1098 0.1442 0.6376 0.026 Uiso 1 1 calc R U . . .
H40A H 1.2273 0.2450 0.6391 0.026 Uiso 1 1 calc R U . . .
C6 C 0.9507(3) 0.1994(2) 0.21317(19) 0.0250(6) Uani 1 1 d . . . . .
H6 H 0.9863 0.1788 0.1556 0.030 Uiso 1 1 calc R U . . .
C7 C 1.0145(3) 0.2024(2) 0.30515(18) 0.0229(5) Uani 1 1 d . . . . .
H7 H 1.0941 0.1834 0.3108 0.027 Uiso 1 1 calc R U . . .
C43 C 1.2232(3) 0.2142(2) 0.77694(18) 0.0193(5) Uani 1 1 d . . . . .
C20 C 0.6385(3) 0.3970(2) 0.43511(17) 0.0187(5) Uani 1 1 d . . . . .
C48 C 1.3630(3) 0.2462(2) 1.1447(2) 0.0255(6) Uani 1 1 d . . . . .
H48 H 1.4001 0.2412 1.2080 0.031 Uiso 1 1 calc R U . . .
C11 C 0.6571(2) 0.30588(19) 0.45829(16) 0.0180(5) Uani 1 1 d . . . . .
C17 C 0.5945(3) 0.5749(2) 0.39106(19) 0.0270(6) Uani 1 1 d . . . . .
H17 H 0.5806 0.6356 0.3765 0.032 Uiso 1 1 calc R U . . .
C18 C 0.7253(3) 0.5695(2) 0.4126(2) 0.0263(6) Uani 1 1 d . . . . .
H18 H 0.7990 0.6267 0.4127 0.032 Uiso 1 1 calc R U . . .
C46 C 1.2242(3) 0.3145(2) 1.04773(18) 0.0233(6) Uani 1 1 d . . . . .
H46 H 1.1666 0.3561 1.0443 0.028 Uiso 1 1 calc R U . . .
C27 C 0.5625(3) 0.5333(2) 0.7358(2) 0.0267(6) Uani 1 1 d . . . . .
C63 C 1.5586(3) -0.0611(2) 0.4255(2) 0.0229(6) Uani 1 1 d . . . . .
H63 H 1.6496 -0.0548 0.4230 0.028 Uiso 1 1 calc R U . . .
C67 C 1.6222(3) -0.0656(2) 0.6013(2) 0.0276(6) Uani 1 1 d . . . . .
C72 C 1.6782(3) -0.0343(3) 0.2536(2) 0.0357(7) Uani 1 1 d . . . . .
H72 H 1.7192 0.0307 0.3044 0.054 Uiso 1 1 calc R U . . .
H72A H 1.7056 -0.0266 0.1903 0.054 Uiso 1 1 calc R U . . .
H72B H 1.7067 -0.0897 0.2741 0.054 Uiso 1 1 calc R U . . .
C13 C 0.4172(3) 0.2337(2) 0.4416(2) 0.0251(6) Uani 1 1 d . . . . .
H13 H 0.3431 0.1783 0.4443 0.030 Uiso 1 1 calc R U . . .
C16 C 0.4883(3) 0.4940(2) 0.39099(18) 0.0241(6) Uani 1 1 d . . . . .
H16 H 0.4007 0.4981 0.3752 0.029 Uiso 1 1 calc R U . . .
C14 C 0.3969(3) 0.3194(2) 0.41859(18) 0.0230(6) Uani 1 1 d . . . . .
H14 H 0.3088 0.3233 0.4053 0.028 Uiso 1 1 calc R U . . .
C52 C 1.3949(3) -0.0230(2) 0.8932(2) 0.0274(6) Uani 1 1 d . . . . .
H52 H 1.3005 -0.0497 0.8809 0.033 Uiso 1 1 calc R U . . .
C51 C 1.4530(3) 0.0768(2) 0.88786(17) 0.0224(6) Uani 1 1 d . . . . .
C60 C 1.5923(3) 0.1171(2) 0.90451(18) 0.0272(6) Uani 1 1 d . . . . .
C71 C 1.5260(3) -0.0613(2) 0.2413(2) 0.0280(6) Uani 1 1 d . . . . .
C79 C 1.1735(3) 0.5632(3) 0.4340(3) 0.0359(7) Uani 1 1 d . . . . .
C31 C 0.6805(3) 0.5394(2) 1.0983(2) 0.0293(7) Uani 1 1 d . . . . .
C68 C 1.7069(3) 0.0445(3) 0.6525(3) 0.0393(8) Uani 1 1 d . . . . .
H68 H 1.6498 0.0845 0.6790 0.059 Uiso 1 1 calc R U . . .
H68A H 1.7525 0.0764 0.6044 0.059 Uiso 1 1 calc R U . . .
H68B H 1.7731 0.0436 0.7070 0.059 Uiso 1 1 calc R U . . .
C55 C 1.6715(3) 0.0527(3) 0.9292(2) 0.0366(8) Uani 1 1 d . . . . .
C74 C 1.4823(4) 0.0187(3) 0.1969(2) 0.0369(7) Uani 1 1 d . . . . .
H74 H 1.3849 -0.0009 0.1830 0.055 Uiso 1 1 calc R U . . .
H74A H 1.5166 0.0219 0.1350 0.055 Uiso 1 1 calc R U . . .
H74B H 1.5176 0.0866 0.2442 0.055 Uiso 1 1 calc R U . . .
C75 C 1.1359(3) -0.1087(2) 0.4203(2) 0.0285(6) Uani 1 1 d . . . . .
C80 C 1.1012(3) 0.4944(3) 0.3456(3) 0.0363(7) Uani 1 1 d . . . . .
H80 H 1.0299 0.4363 0.3472 0.044 Uiso 1 1 calc R U . . .
C87 C 1.0696(3) -0.0244(3) 0.9789(3) 0.0450(9) Uani 1 1 d . . . . .
H87 H 1.1445 0.0304 0.9760 0.054 Uiso 1 1 calc R U . . .
C35 C 1.0564(3) 0.5985(2) 0.9074(2) 0.0271(6) Uani 1 1 d . . . . .
C36 C 1.1242(3) 0.6890(3) 0.9994(2) 0.0390(8) Uani 1 1 d . . . . .
H36 H 1.2204 0.7113 1.0009 0.059 Uiso 1 1 calc R U . . .
H36A H 1.1063 0.6665 1.0598 0.059 Uiso 1 1 calc R U . . .
H36B H 1.0887 0.7468 0.9958 0.059 Uiso 1 1 calc R U . . .
C69 C 1.5628(4) -0.1177(3) 0.6806(3) 0.0429(9) Uani 1 1 d . . . . .
H69 H 1.6347 -0.1250 0.7265 0.064 Uiso 1 1 calc R U . . .
H69A H 1.5005 -0.1862 0.6480 0.064 Uiso 1 1 calc R U . . .
H69B H 1.5157 -0.0751 0.7177 0.064 Uiso 1 1 calc R U . . .
C76 C 1.0732(3) -0.1577(3) 0.4986(3) 0.0493(10) Uani 1 1 d . . . . .
H76 H 0.9766 -0.1863 0.4762 0.074 Uiso 1 1 calc R U . . .
H76A H 1.0922 -0.1051 0.5614 0.074 Uiso 1 1 calc R U . . .
H76B H 1.1104 -0.2131 0.5084 0.074 Uiso 1 1 calc R U . . .
C73 C 1.4665(4) -0.1693(3) 0.1692(2) 0.0409(8) Uani 1 1 d . . . . .
H73 H 1.4961 -0.2201 0.1977 0.061 Uiso 1 1 calc R U . . .
H73A H 1.4966 -0.1681 0.1055 0.061 Uiso 1 1 calc R U . . .
H73B H 1.3691 -0.1883 0.1585 0.061 Uiso 1 1 calc R U . . .
C28 C 0.4781(3) 0.4214(3) 0.6864(3) 0.0418(8) Uani 1 1 d . . . . .
H28 H 0.4054 0.4211 0.6363 0.063 Uiso 1 1 calc R U . . .
H28A H 0.4411 0.3883 0.7368 0.063 Uiso 1 1 calc R U . . .
H28B H 0.5341 0.3834 0.6545 0.063 Uiso 1 1 calc R U . . .
C88 C 1.0389(4) -0.0379(3) 1.0714(3) 0.0502(10) Uani 1 1 d . . . . .
H88 H 1.0931 0.0076 1.1310 0.060 Uiso 1 1 calc R U . . .
C77 C 1.0669(3) -0.1878(3) 0.3207(3) 0.0534(10) Uani 1 1 d . . . . .
H77 H 1.0998 -0.2479 0.3147 0.080 Uiso 1 1 calc R U . . .
H77A H 1.0865 -0.1558 0.2656 0.080 Uiso 1 1 calc R U . . .
H77B H 0.9704 -0.2099 0.3185 0.080 Uiso 1 1 calc R U . . .
C59 C 1.6583(3) 0.2190(3) 0.8997(2) 0.0345(7) Uani 1 1 d . . . . .
H59 H 1.6080 0.2629 0.8844 0.041 Uiso 1 1 calc R U . . .
C91 C 0.8830(3) -0.1711(3) 0.8999(3) 0.0431(9) Uani 1 1 d . . . . .
H91 H 0.8284 -0.2185 0.8413 0.052 Uiso 1 1 calc R U . . .
C83 C 1.3078(4) 0.6613(3) 0.3394(3) 0.0487(10) Uani 1 1 d . . . . .
H83 H 1.3794 0.7192 0.3378 0.058 Uiso 1 1 calc R U . . .
C53 C 1.4704(4) -0.0866(3) 0.9162(2) 0.0387(8) Uani 1 1 d . . . . .
H53 H 1.4277 -0.1555 0.9189 0.046 Uiso 1 1 calc R U . . .
C86 C 0.9909(3) -0.0910(3) 0.8920(3) 0.0416(8) Uani 1 1 d . . . . .
C81 C 1.1322(4) 0.5097(3) 0.2544(3) 0.0469(9) Uani 1 1 d . . . . .
H81 H 1.0811 0.4628 0.1943 0.056 Uiso 1 1 calc R U . . .
C37 C 1.1052(4) 0.5064(3) 0.9184(3) 0.0458(9) Uani 1 1 d . . . . .
H37 H 1.0675 0.4497 0.8586 0.069 Uiso 1 1 calc R U . . .
H37A H 1.0768 0.4833 0.9764 0.069 Uiso 1 1 calc R U . . .
H37B H 1.2026 0.5271 0.9273 0.069 Uiso 1 1 calc R U . . .
C70 C 1.7120(5) -0.1281(4) 0.5604(3) 0.0586(12) Uani 1 1 d . . . . .
H70 H 1.7687 -0.0904 0.5210 0.088 Uiso 1 1 calc R U . . .
H70A H 1.6568 -0.1953 0.5182 0.088 Uiso 1 1 calc R U . . .
H70B H 1.7680 -0.1385 0.6157 0.088 Uiso 1 1 calc R U . . .
C32 C 0.5308(4) 0.5161(4) 1.0911(3) 0.0555(11) Uani 1 1 d . . . . .
H32 H 0.5024 0.5704 1.0682 0.083 Uiso 1 1 calc R U . . .
H32A H 0.5076 0.5136 1.1567 0.083 Uiso 1 1 calc R U . . .
H32B H 0.4858 0.4493 1.0439 0.083 Uiso 1 1 calc R U . . .
C33 C 0.7474(4) 0.6443(3) 1.1704(2) 0.0453(9) Uani 1 1 d . . . . .
H33 H 0.8440 0.6572 1.1818 0.068 Uiso 1 1 calc R U . . .
H33A H 0.7154 0.6450 1.2336 0.068 Uiso 1 1 calc R U . . .
H33B H 0.7257 0.6982 1.1423 0.068 Uiso 1 1 calc R U . . .
C78 C 1.0988(3) -0.0097(3) 0.4209(3) 0.0439(9) Uani 1 1 d . . . . .
H78 H 1.0019 -0.0248 0.4139 0.066 Uiso 1 1 calc R U . . .
H78A H 1.1289 0.0179 0.3655 0.066 Uiso 1 1 calc R U . . .
H78B H 1.1416 0.0414 0.4838 0.066 Uiso 1 1 calc R U . . .
C84 C 1.2765(3) 0.6471(2) 0.4279(3) 0.0398(8) Uani 1 1 d . . . . .
H84 H 1.3264 0.6957 0.4873 0.048 Uiso 1 1 calc R U . . .
C38 C 1.1078(3) 0.6379(3) 0.8199(3) 0.0468(9) Uani 1 1 d . . . . .
H38 H 1.0910 0.5794 0.7622 0.070 Uiso 1 1 calc R U . . .
H38A H 1.2037 0.6734 0.8385 0.070 Uiso 1 1 calc R U . . .
H38B H 1.0615 0.6862 0.8031 0.070 Uiso 1 1 calc R U . . .
C30 C 0.4727(4) 0.5950(4) 0.7789(3) 0.0548(12) Uani 1 1 d . . . . .
H30 H 0.5279 0.6635 0.8184 0.082 Uiso 1 1 calc R U . . .
H30A H 0.4209 0.5583 0.8214 0.082 Uiso 1 1 calc R U . . .
H30B H 0.4121 0.6025 0.7245 0.082 Uiso 1 1 calc R U . . .
C29 C 0.6185(3) 0.5852(3) 0.6572(2) 0.0354(8) Uani 1 1 d . . . . .
H29 H 0.6815 0.6535 0.6896 0.053 Uiso 1 1 calc R U . . .
H29A H 0.5456 0.5931 0.6127 0.053 Uiso 1 1 calc R U . . .
H29B H 0.6644 0.5426 0.6187 0.053 Uiso 1 1 calc R U . . .
C58 C 1.7944(3) 0.2542(3) 0.9171(2) 0.0493(10) Uani 1 1 d . . . . .
H58 H 1.8387 0.3224 0.9136 0.059 Uiso 1 1 calc R U . . .
C85 C 1.1427(5) 0.5468(4) 0.5320(3) 0.0640(12) Uani 1 1 d . . . . .
H85 H 1.1118 0.4726 0.5279 0.096 Uiso 1 1 calc R U . . .
H85A H 1.0730 0.5778 0.5496 0.096 Uiso 1 1 calc R U . . .
H85B H 1.2232 0.5794 0.5830 0.096 Uiso 1 1 calc R U . . .
C54 C 1.6050(4) -0.0490(3) 0.9346(2) 0.0461(9) Uani 1 1 d . . . . .
H54 H 1.6560 -0.0917 0.9516 0.055 Uiso 1 1 calc R U . . .
C90 C 0.8549(4) -0.1821(3) 0.9904(3) 0.0492(10) Uani 1 1 d . . . . .
H90 H 0.7805 -0.2369 0.9939 0.059 Uiso 1 1 calc R U . . .
C89 C 0.9308(4) -0.1168(3) 1.0755(3) 0.0536(10) Uani 1 1 d . . . . .
H89 H 0.9092 -0.1255 1.1380 0.064 Uiso 1 1 calc R U . . .
C82 C 1.2362(4) 0.5922(3) 0.2513(3) 0.0516(10) Uani 1 1 d . . . . .
H82 H 1.2591 0.6019 0.1894 0.062 Uiso 1 1 calc R U . . .
C34 C 0.7211(5) 0.4548(3) 1.1368(3) 0.0541(11) Uani 1 1 d . . . . .
H34 H 0.6808 0.3883 1.0880 0.081 Uiso 1 1 calc R U . . .
H34A H 0.6902 0.4508 1.1998 0.081 Uiso 1 1 calc R U . . .
H34B H 0.8183 0.4711 1.1474 0.081 Uiso 1 1 calc R U . . .
C56 C 1.8093(4) 0.0924(4) 0.9462(2) 0.0519(10) Uani 1 1 d . . . . .
H56 H 1.8619 0.0504 0.9624 0.062 Uiso 1 1 calc R U . . .
C92 C 1.0189(5) -0.0755(5) 0.7918(3) 0.0769(15) Uani 1 1 d . . . . .
H92 H 0.9620 -0.0375 0.7671 0.115 Uiso 1 1 calc R U . . .
H92A H 1.0002 -0.1429 0.7449 0.115 Uiso 1 1 calc R U . . .
H92B H 1.1126 -0.0361 0.7982 0.115 Uiso 1 1 calc R U . . .
C57 C 1.8698(3) 0.1889(4) 0.9404(2) 0.0563(12) Uani 1 1 d . . . . .
H57 H 1.9643 0.2138 0.9520 0.068 Uiso 1 1 calc R U . . .

loop_
_atom_site_aniso_label
_atom_site_aniso_U_11
_atom_site_aniso_U_22
_atom_site_aniso_U_33
_atom_site_aniso_U_23
_atom_site_aniso_U_13
_atom_site_aniso_U_12
P1 0.0251(4) 0.0247(4) 0.0152(3) 0.0046(3) 0.0046(3) 0.0122(3)
P2 0.0256(4) 0.0239(4) 0.0157(3) 0.0030(3) 0.0056(3) 0.0080(3)
P3 0.0274(4) 0.0262(4) 0.0176(3) 0.0053(3) 0.0066(3) 0.0142(3)
P4 0.0327(4) 0.0251(4) 0.0201(3) 0.0041(3) 0.0080(3) 0.0077(3)
C21 0.0226(13) 0.0186(13) 0.0161(12) 0.0037(10) 0.0037(10) 0.0087(10)
C1 0.0203(13) 0.0203(13) 0.0146(12) 0.0047(10) 0.0036(10) 0.0079(11)
C42 0.0177(13) 0.0202(13) 0.0164(11) 0.0011(10) 0.0011(10) 0.0066(10)
C61 0.0278(14) 0.0154(12) 0.0159(11) 0.0018(10) 0.0053(10) 0.0065(11)
C3 0.0211(14) 0.0165(12) 0.0151(11) 0.0036(10) 0.0015(10) 0.0053(10)
C2 0.0194(13) 0.0161(12) 0.0159(11) 0.0032(9) 0.0034(9) 0.0064(10)
C50 0.0158(12) 0.0214(13) 0.0162(12) 0.0038(10) 0.0034(9) 0.0064(10)
C66 0.0227(14) 0.0155(12) 0.0242(13) 0.0004(10) 0.0006(10) 0.0072(10)
C9 0.0217(13) 0.0240(13) 0.0191(12) 0.0049(10) 0.0012(10) 0.0125(11)
C19 0.0215(13) 0.0242(14) 0.0146(11) 0.0058(10) 0.0022(10) 0.0093(11)
C4 0.0199(13) 0.0222(13) 0.0167(12) 0.0045(10) 0.0021(10) 0.0087(11)
C41 0.0170(13) 0.0222(13) 0.0177(12) 0.0051(10) 0.0034(9) 0.0072(10)
C45 0.0191(13) 0.0213(13) 0.0162(11) 0.0033(10) 0.0030(9) 0.0068(10)
C10 0.0206(13) 0.0196(13) 0.0169(12) 0.0040(10) 0.0020(10) 0.0094(10)
C15 0.0215(13) 0.0271(14) 0.0111(11) 0.0014(10) 0.0006(10) 0.0112(11)
C8 0.0212(13) 0.0203(13) 0.0161(11) 0.0041(10) 0.0041(10) 0.0081(10)
C23 0.0207(14) 0.0251(14) 0.0190(12) 0.0018(10) 0.0036(10) 0.0043(11)
C64 0.0294(15) 0.0175(13) 0.0174(12) 0.0042(10) 0.0042(10) 0.0060(11)
C39 0.0248(14) 0.0309(14) 0.0163(12) 0.0040(11) 0.0006(10) 0.0163(12)
C25 0.0275(14) 0.0251(14) 0.0157(12) 0.0023(10) -0.0007(10) 0.0067(11)
C5 0.0276(15) 0.0286(14) 0.0163(12) 0.0059(11) 0.0007(10) 0.0092(12)
C12 0.0256(14) 0.0209(13) 0.0187(12) 0.0052(10) 0.0028(10) 0.0071(11)
C44 0.0227(13) 0.0271(14) 0.0180(12) 0.0056(10) 0.0037(10) 0.0153(11)
C26 0.0246(14) 0.0184(13) 0.0197(12) 0.0028(10) 0.0031(10) 0.0083(11)
C47 0.0292(15) 0.0294(15) 0.0163(12) 0.0029(11) 0.0055(11) 0.0110(12)
C62 0.0249(14) 0.0189(13) 0.0176(12) 0.0022(10) 0.0020(10) 0.0095(11)
C22 0.0250(14) 0.0205(13) 0.0169(12) 0.0010(10) 0.0012(10) 0.0067(11)
C49 0.0263(15) 0.0280(15) 0.0193(13) 0.0076(11) 0.0024(11) 0.0106(12)
C24 0.0299(15) 0.0214(13) 0.0163(12) 0.0023(10) 0.0033(10) 0.0051(11)
C65 0.0279(14) 0.0202(13) 0.0164(12) 0.0025(10) -0.0036(10) 0.0081(11)
C40 0.0237(14) 0.0277(14) 0.0161(12) 0.0041(10) 0.0031(10) 0.0137(11)
C6 0.0282(15) 0.0328(15) 0.0155(12) 0.0040(11) 0.0081(10) 0.0115(12)
C7 0.0215(13) 0.0285(14) 0.0195(12) 0.0040(10) 0.0052(10) 0.0099(11)
C43 0.0184(13) 0.0230(13) 0.0171(12) 0.0055(10) 0.0004(10) 0.0077(10)
C20 0.0208(13) 0.0241(13) 0.0119(10) 0.0020(9) 0.0030(9) 0.0097(10)
C48 0.0315(16) 0.0317(15) 0.0145(12) 0.0053(11) 0.0011(11) 0.0130(12)
C11 0.0196(12) 0.0221(13) 0.0130(10) 0.0019(9) 0.0022(9) 0.0094(10)
C17 0.0405(17) 0.0271(14) 0.0202(12) 0.0088(11) 0.0051(11) 0.0193(13)
C18 0.0315(15) 0.0226(14) 0.0239(13) 0.0055(11) 0.0068(11) 0.0059(12)
C46 0.0244(14) 0.0294(14) 0.0184(12) 0.0031(11) 0.0042(10) 0.0138(11)
C27 0.0263(15) 0.0368(17) 0.0168(13) 0.0022(12) 0.0010(11) 0.0136(13)
C63 0.0222(14) 0.0223(14) 0.0232(13) 0.0027(11) 0.0032(11) 0.0074(11)
C67 0.0309(16) 0.0341(16) 0.0191(13) 0.0043(12) -0.0007(11) 0.0158(13)
C72 0.0391(18) 0.0410(18) 0.0336(16) 0.0153(14) 0.0163(14) 0.0141(15)
C13 0.0214(14) 0.0274(14) 0.0230(13) 0.0048(11) 0.0027(10) 0.0030(11)
C16 0.0262(14) 0.0306(14) 0.0165(11) 0.0035(10) 0.0023(10) 0.0126(12)
C14 0.0181(13) 0.0329(15) 0.0159(11) 0.0019(10) -0.0003(10) 0.0086(11)
C52 0.0386(17) 0.0275(15) 0.0223(13) 0.0083(11) 0.0085(12) 0.0173(13)
C51 0.0278(14) 0.0291(15) 0.0139(11) 0.0052(10) 0.0039(10) 0.0144(12)
C60 0.0299(15) 0.0447(17) 0.0123(11) 0.0065(11) 0.0037(10) 0.0205(13)
C71 0.0368(17) 0.0283(15) 0.0179(13) 0.0052(11) 0.0079(11) 0.0074(12)
C79 0.0344(17) 0.0411(18) 0.0416(18) 0.0131(15) 0.0154(14) 0.0210(14)
C31 0.0365(17) 0.0287(15) 0.0196(13) 0.0060(11) 0.0078(12) 0.0039(13)
C68 0.0335(18) 0.0406(19) 0.0332(17) 0.0036(14) -0.0120(14) 0.0051(14)
C55 0.0343(17) 0.068(2) 0.0133(13) 0.0012(14) 0.0007(12) 0.0332(17)
C74 0.047(2) 0.0393(18) 0.0292(16) 0.0163(14) 0.0096(14) 0.0150(15)
C75 0.0247(15) 0.0272(15) 0.0290(14) -0.0012(12) 0.0002(11) 0.0081(12)
C80 0.0257(16) 0.0310(17) 0.053(2) 0.0097(15) 0.0118(14) 0.0082(13)
C87 0.0291(18) 0.0302(17) 0.074(3) 0.0143(17) 0.0058(17) 0.0056(14)
C35 0.0228(14) 0.0310(15) 0.0254(14) -0.0001(12) 0.0003(11) 0.0116(12)
C36 0.0264(16) 0.0455(19) 0.0332(16) -0.0060(14) 0.0005(12) 0.0047(14)
C69 0.048(2) 0.051(2) 0.0327(17) 0.0180(16) -0.0027(15) 0.0175(17)
C76 0.0254(17) 0.060(2) 0.057(2) 0.0192(19) 0.0019(16) 0.0033(16)
C73 0.059(2) 0.0358(18) 0.0227(15) 0.0015(13) 0.0115(14) 0.0090(16)
C28 0.0268(17) 0.055(2) 0.0330(17) 0.0081(16) -0.0062(13) 0.0023(15)
C88 0.054(2) 0.049(2) 0.049(2) 0.0004(18) 0.0026(18) 0.0286(19)
C77 0.0268(17) 0.062(2) 0.049(2) -0.0153(18) -0.0061(15) 0.0040(16)
C59 0.0284(16) 0.0478(19) 0.0214(14) 0.0052(13) 0.0041(12) 0.0046(14)
C91 0.0322(18) 0.0307(17) 0.066(2) 0.0064(16) 0.0041(16) 0.0145(14)
C83 0.046(2) 0.035(2) 0.079(3) 0.0272(19) 0.024(2) 0.0207(16)
C53 0.061(2) 0.0388(18) 0.0273(15) 0.0131(14) 0.0107(15) 0.0287(17)
C86 0.0332(18) 0.047(2) 0.050(2) 0.0169(17) 0.0096(15) 0.0172(15)
C81 0.043(2) 0.052(2) 0.046(2) 0.0014(17) 0.0058(16) 0.0239(18)
C37 0.0357(19) 0.045(2) 0.057(2) 0.0045(17) -0.0010(16) 0.0221(16)
C70 0.072(3) 0.094(3) 0.0279(17) 0.0049(19) -0.0015(17) 0.065(3)
C32 0.041(2) 0.086(3) 0.0273(17) 0.0108(18) 0.0147(15) -0.0016(19)
C33 0.063(2) 0.0418(19) 0.0197(14) -0.0006(13) 0.0178(15) -0.0019(17)
C78 0.0287(18) 0.0405(19) 0.062(2) 0.0068(16) 0.0008(16) 0.0166(14)
C84 0.0323(17) 0.0219(15) 0.066(2) 0.0058(15) 0.0102(16) 0.0132(13)
C38 0.0253(17) 0.069(3) 0.0369(18) 0.0118(17) 0.0052(13) 0.0001(16)
C30 0.057(2) 0.100(3) 0.0278(17) 0.0127(19) 0.0092(16) 0.060(2)
C29 0.0422(19) 0.0447(19) 0.0228(15) 0.0091(14) 0.0006(13) 0.0203(16)
C58 0.0361(19) 0.073(3) 0.0238(16) 0.0043(16) 0.0049(13) -0.0026(18)
C85 0.062(3) 0.082(3) 0.052(2) 0.024(2) 0.015(2) 0.021(2)
C54 0.073(3) 0.062(2) 0.0234(14) 0.0131(15) 0.0082(16) 0.051(2)
C90 0.0317(18) 0.043(2) 0.088(3) 0.036(2) 0.0173(19) 0.0181(16)
C89 0.058(3) 0.067(3) 0.062(3) 0.035(2) 0.030(2) 0.041(2)
C82 0.058(3) 0.062(3) 0.062(2) 0.037(2) 0.029(2) 0.039(2)
C34 0.092(3) 0.054(2) 0.0304(18) 0.0229(17) 0.0258(19) 0.029(2)
C56 0.036(2) 0.097(3) 0.0249(16) 0.0028(18) 0.0028(14) 0.035(2)
C92 0.056(3) 0.131(5) 0.054(3) 0.040(3) 0.014(2) 0.030(3)
C57 0.0215(16) 0.125(4) 0.0187(14) 0.0037(19) 0.0007(12) 0.028(2)

loop_
_atom_type_symbol
_atom_type_description
_atom_type_scat_dispersion_real
_atom_type_scat_dispersion_imag
_atom_type_scat_source
C C 0.0033 0.0016 'International Tables Vol C Tables 4.2.6.8 and 6.1.1.4'
H H 0.0000 0.0000 'International Tables Vol C Tables 4.2.6.8 and 6.1.1.4'
P P 0.1023 0.0942 'International Tables Vol C Tables 4.2.6.8 and 6.1.1.4'

loop_
_geom_angle_atom_site_label_1
_geom_angle_atom_site_label_2
_geom_angle_atom_site_label_3
_geom_angle
_geom_angle_site_symmetry_1
_geom_angle_site_symmetry_3
_geom_angle_publ_flag
C1 P1 P2 99.33(9) . . ?
C21 P2 P1 98.21(9) . . ?
C42 P3 P4 104.66(9) . . ?
C61 P4 P3 97.03(9) . . ?
C22 C21 C26 119.0(2) . . ?
C22 C21 P2 121.58(19) . . ?
C26 C21 P2 118.9(2) . . ?
C2 C1 C10 120.2(2) . . ?
C2 C1 P1 120.9(2) . . ?
C10 C1 P1 118.89(18) . . ?
C41 C42 C43 119.5(2) . . ?
C41 C42 P3 123.5(2) . . ?
C43 C42 P3 116.36(19) . . ?
C62 C61 C66 119.2(2) . . ?
C62 C61 P4 121.03(19) . . ?
C66 C61 P4 119.5(2) . . ?
C8 C3 C4 118.6(2) . . ?
C8 C3 C2 119.3(2) . . ?
C4 C3 C2 122.1(2) . . ?
C1 C2 C3 120.0(2) . . ?
C1 C2 C11 121.9(2) . . ?
C3 C2 C11 118.0(2) . . ?
C45 C50 C49 118.7(2) . . ?
C45 C50 C41 118.9(2) . . ?
C49 C50 C41 122.5(2) . . ?
C65 C66 C61 117.8(3) . . ?
C65 C66 C75 116.3(2) . . ?
C61 C66 C75 125.9(3) . . ?
C10 C9 C8 122.1(2) . . ?
C18 C19 C20 121.0(3) . . ?
C5 C4 C3 120.7(3) . . ?
C42 C41 C50 121.0(2) . . ?
C42 C41 C51 123.4(2) . . ?
C50 C41 C51 115.6(2) . . ?
C50 C45 C44 118.9(2) . . ?
C50 C45 C46 118.7(2) . . ?
C44 C45 C46 122.4(2) . . ?
C9 C10 C1 119.2(2) . . ?
C9 C10 C39 121.5(2) . . ?
C1 C10 C39 119.3(2) . . ?
C16 C15 C20 119.4(2) . . ?
C16 C15 C14 121.6(3) . . ?
C20 C15 C14 119.1(2) . . ?
C3 C8 C7 119.2(2) . . ?
C3 C8 C9 119.1(2) . . ?
C7 C8 C9 121.7(2) . . ?
C24 C23 C22 123.2(3) . . ?
C65 C64 C63 116.9(2) . . ?
C65 C64 C71 121.2(2) . . ?
C63 C64 C71 121.8(3) . . ?
C40 C39 C10 114.5(2) . . ?
C24 C25 C26 123.8(2) . . ?
C4 C5 C6 120.6(2) . . ?
C11 C12 C13 120.7(3) . . ?
C43 C44 C45 122.4(2) . . ?
C25 C26 C21 117.5(2) . . ?
C25 C26 C35 115.9(2) . . ?
C21 C26 C35 126.7(2) . . ?
C46 C47 C48 120.1(2) . . ?
C63 C62 C61 118.4(2) . . ?
C63 C62 C67 114.6(2) . . ?
C61 C62 C67 127.0(2) . . ?
C23 C22 C21 118.3(2) . . ?
C23 C22 C27 116.1(2) . . ?
C21 C22 C27 125.6(2) . . ?
C48 C49 C50 120.8(3) . . ?
C23 C24 C25 116.8(3) . . ?
C23 C24 C31 122.5(3) . . ?
C25 C24 C31 120.6(2) . . ?
C64 C65 C66 124.0(2) . . ?
C43 C40 C39 115.8(2) . . ?
C7 C6 C5 119.8(2) . . ?
C6 C7 C8 121.1(3) . . ?
C44 C43 C42 119.1(2) . . ?
C44 C43 C40 121.7(2) . . ?
C42 C43 C40 119.2(2) . . ?
C19 C20 C11 122.4(2) . . ?
C19 C20 C15 118.2(2) . . ?
C11 C20 C15 119.3(2) . . ?
C49 C48 C47 120.7(2) . . ?
C12 C11 C20 119.7(2) . . ?
C12 C11 C2 118.9(2) . . ?
C20 C11 C2 121.2(2) . . ?
C16 C17 C18 120.5(3) . . ?
C19 C18 C17 120.3(3) . . ?
C47 C46 C45 121.2(3) . . ?
C29 C27 C28 109.5(2) . . ?
C29 C27 C30 105.3(3) . . ?
C28 C27 C30 109.4(3) . . ?
C29 C27 C22 113.0(2) . . ?
C28 C27 C22 109.6(3) . . ?
C30 C27 C22 109.8(2) . . ?
C64 C63 C62 122.9(3) . . ?
C68 C67 C70 109.3(3) . . ?
C68 C67 C69 108.5(3) . . ?
C70 C67 C69 105.1(3) . . ?
C68 C67 C62 110.3(2) . . ?
C70 C67 C62 110.3(2) . . ?
C69 C67 C62 113.2(3) . . ?
C14 C13 C12 120.8(3) . . ?
C17 C16 C15 120.6(3) . . ?
C13 C14 C15 120.5(3) . . ?
C51 C52 C53 122.1(3) . . ?
C52 C51 C60 119.8(3) . . ?
C52 C51 C41 119.2(3) . . ?
C60 C51 C41 120.7(2) . . ?
C51 C60 C59 122.6(3) . . ?
C51 C60 C55 118.7(3) . . ?
C59 C60 C55 118.7(3) . . ?
C74 C71 C72 108.5(3) . . ?
C74 C71 C64 109.8(3) . . ?
C72 C71 C64 112.9(2) . . ?
C74 C71 C73 109.9(3) . . ?
C72 C71 C73 107.4(3) . . ?
C64 C71 C73 108.2(2) . . ?
C84 C79 C80 117.6(3) . . ?
C84 C79 C85 121.2(4) . . ?
C80 C79 C85 121.2(3) . . ?
C32 C31 C33 108.2(3) . . ?
C32 C31 C34 107.8(3) . . ?
C33 C31 C34 110.5(3) . . ?
C32 C31 C24 112.2(2) . . ?
C33 C31 C24 108.5(2) . . ?
C34 C31 C24 109.6(3) . . ?
C56 C55 C54 122.6(3) . . ?
C56 C55 C60 118.9(4) . . ?
C54 C55 C60 118.5(3) . . ?
C76 C75 C78 108.7(3) . . ?
C76 C75 C77 104.4(3) . . ?
C78 C75 C77 108.3(3) . . ?
C76 C75 C66 115.6(3) . . ?
C78 C75 C66 109.6(2) . . ?
C77 C75 C66 109.9(3) . . ?
C79 C80 C81 120.7(3) . . ?
C86 C87 C88 120.0(3) . . ?
C37 C35 C38 109.2(3) . . ?
C37 C35 C36 108.6(3) . . ?
C38 C35 C36 104.5(3) . . ?
C37 C35 C26 109.0(3) . . ?
C38 C35 C26 115.1(2) . . ?
C36 C35 C26 110.3(2) . . ?
C89 C88 C87 120.0(4) . . ?
C58 C59 C60 119.9(3) . . ?
C90 C91 C86 120.8(4) . . ?
C84 C83 C82 120.5(4) . . ?
C54 C53 C52 119.3(3) . . ?
C87 C86 C91 118.0(3) . . ?
C87 C86 C92 120.9(4) . . ?
C91 C86 C92 121.1(4) . . ?
C82 C81 C80 120.1(4) . . ?
C83 C84 C79 121.8(4) . . ?
C59 C58 C57 120.1(4) . . ?
C53 C54 C55 121.6(3) . . ?
C89 C90 C91 121.4(4) . . ?
C90 C89 C88 119.7(4) . . ?
C81 C82 C83 119.4(4) . . ?
C57 C56 C55 121.4(4) . . ?
C56 C57 C58 120.9(3) . . ?

loop_
_geom_bond_atom_site_label_1
_geom_bond_atom_site_label_2
_geom_bond_distance
_geom_bond_site_symmetry_2
_geom_bond_publ_flag
P1 C1 1.855(3) . ?
P1 P2 2.0388(12) . ?
P2 C21 1.858(3) . ?
P3 C42 1.850(3) . ?
P3 P4 2.0355(13) . ?
P4 C61 1.863(3) . ?
C21 C22 1.420(4) . ?
C21 C26 1.430(4) . ?
C1 C2 1.393(3) . ?
C1 C10 1.442(4) . ?
C42 C41 1.389(3) . ?
C42 C43 1.439(4) . ?
C61 C62 1.415(4) . ?
C61 C66 1.426(4) . ?
C3 C8 1.413(4) . ?
C3 C4 1.433(3) . ?
C3 C2 1.435(4) . ?
C2 C11 1.494(4) . ?
C50 C45 1.414(4) . ?
C50 C49 1.423(3) . ?
C50 C41 1.433(4) . ?
C66 C65 1.396(4) . ?
C66 C75 1.562(4) . ?
C9 C10 1.365(4) . ?
C9 C8 1.422(3) . ?
C19 C18 1.365(4) . ?
C19 C20 1.417(4) . ?
C4 C5 1.363(4) . ?
C41 C51 1.504(4) . ?
C45 C44 1.419(3) . ?
C45 C46 1.423(3) . ?
C10 C39 1.531(3) . ?
C15 C16 1.414(4) . ?
C15 C20 1.425(4) . ?
C15 C14 1.428(4) . ?
C8 C7 1.419(3) . ?
C23 C24 1.383(4) . ?
C23 C22 1.397(4) . ?
C64 C65 1.375(4) . ?
C64 C63 1.392(4) . ?
C64 C71 1.536(4) . ?
C39 C40 1.530(3) . ?
C25 C24 1.387(4) . ?
C25 C26 1.395(4) . ?
C5 C6 1.415(4) . ?
C12 C11 1.383(4) . ?
C12 C13 1.417(4) . ?
C44 C43 1.370(4) . ?
C26 C35 1.548(4) . ?
C47 C46 1.368(4) . ?
C47 C48 1.395(4) . ?
C62 C63 1.401(4) . ?
C62 C67 1.557(4) . ?
C22 C27 1.554(4) . ?
C49 C48 1.370(4) . ?
C24 C31 1.538(4) . ?
C40 C43 1.522(3) . ?
C6 C7 1.370(4) . ?
C20 C11 1.425(4) . ?
C17 C16 1.358(4) . ?
C17 C18 1.411(4) . ?
C27 C29 1.523(4) . ?
C27 C28 1.535(5) . ?
C27 C30 1.535(5) . ?
C67 C68 1.522(4) . ?
C67 C70 1.533(5) . ?
C67 C69 1.546(5) . ?
C72 C71 1.535(4) . ?
C13 C14 1.357(4) . ?
C52 C51 1.376(4) . ?
C52 C53 1.401(4) . ?
C51 C60 1.404(4) . ?
C60 C59 1.416(5) . ?
C60 C55 1.446(4) . ?
C71 C74 1.525(4) . ?
C71 C73 1.543(4) . ?
C79 C84 1.389(5) . ?
C79 C80 1.390(5) . ?
C79 C85 1.490(5) . ?
C31 C32 1.519(5) . ?
C31 C33 1.521(4) . ?
C31 C34 1.527(5) . ?
C55 C56 1.388(5) . ?
C55 C54 1.418(5) . ?
C75 C76 1.524(5) . ?
C75 C78 1.526(5) . ?
C75 C77 1.545(4) . ?
C80 C81 1.395(5) . ?
C87 C86 1.385(5) . ?
C87 C88 1.404(6) . ?
C35 C37 1.531(5) . ?
C35 C38 1.535(4) . ?
C35 C36 1.544(4) . ?
C88 C89 1.371(6) . ?
C59 C58 1.368(5) . ?
C91 C90 1.361(6) . ?
C91 C86 1.396(5) . ?
C83 C84 1.355(5) . ?
C83 C82 1.386(6) . ?
C53 C54 1.354(5) . ?
C86 C92 1.510(6) . ?
C81 C82 1.370(6) . ?
C58 C57 1.422(6) . ?
C90 C89 1.353(6) . ?
C56 C57 1.342(6) . ?

loop_
_geom_torsion_atom_site_label_1
_geom_torsion_atom_site_label_2
_geom_torsion_atom_site_label_3
_geom_torsion_atom_site_label_4
_geom_torsion
_geom_torsion_site_symmetry_1
_geom_torsion_site_symmetry_2
_geom_torsion_site_symmetry_3
_geom_torsion_site_symmetry_4
_geom_torsion_publ_flag
P1 P2 C21 C22 -80.9(2) . . . . ?
P1 P2 C21 C26 90.6(2) . . . . ?
P2 P1 C1 C2 -78.7(2) . . . . ?
P2 P1 C1 C10 104.9(2) . . . . ?
P4 P3 C42 C41 66.1(2) . . . . ?
P4 P3 C42 C43 -122.89(19) . . . . ?
P3 P4 C61 C62 85.6(2) . . . . ?
P3 P4 C61 C66 -88.7(2) . . . . ?
C10 C1 C2 C3 -5.1(4) . . . . ?
P1 C1 C2 C3 178.60(19) . . . . ?
C10 C1 C2 C11 171.1(2) . . . . ?
P1 C1 C2 C11 -5.2(3) . . . . ?
C8 C3 C2 C1 3.5(4) . . . . ?
C4 C3 C2 C1 -175.3(2) . . . . ?
C8 C3 C2 C11 -172.8(2) . . . . ?
C4 C3 C2 C11 8.4(4) . . . . ?
C62 C61 C66 C65 -9.5(4) . . . . ?
P4 C61 C66 C65 164.9(2) . . . . ?
C62 C61 C66 C75 169.9(2) . . . . ?
P4 C61 C66 C75 -15.7(4) . . . . ?
C8 C3 C4 C5 0.3(4) . . . . ?
C2 C3 C4 C5 179.1(3) . . . . ?
C43 C42 C41 C50 -5.1(4) . . . . ?
P3 C42 C41 C50 165.6(2) . . . . ?
C43 C42 C41 C51 174.4(2) . . . . ?
P3 C42 C41 C51 -14.9(4) . . . . ?
C45 C50 C41 C42 2.2(4) . . . . ?
C49 C50 C41 C42 -177.6(2) . . . . ?
C45 C50 C41 C51 -177.3(2) . . . . ?
C49 C50 C41 C51 2.9(4) . . . . ?
C49 C50 C45 C44 -178.7(2) . . . . ?
C41 C50 C45 C44 1.5(4) . . . . ?
C49 C50 C45 C46 -1.0(4) . . . . ?
C41 C50 C45 C46 179.2(2) . . . . ?
C8 C9 C10 C1 -0.1(4) . . . . ?
C8 C9 C10 C39 -179.0(2) . . . . ?
C2 C1 C10 C9 3.4(4) . . . . ?
P1 C1 C10 C9 179.8(2) . . . . ?
C2 C1 C10 C39 -177.6(2) . . . . ?
P1 C1 C10 C39 -1.2(3) . . . . ?
C4 C3 C8 C7 -1.3(4) . . . . ?
C2 C3 C8 C7 179.9(2) . . . . ?
C4 C3 C8 C9 178.6(2) . . . . ?
C2 C3 C8 C9 -0.2(4) . . . . ?
C10 C9 C8 C3 -1.5(4) . . . . ?
C10 C9 C8 C7 178.4(2) . . . . ?
C9 C10 C39 C40 -18.7(4) . . . . ?
C1 C10 C39 C40 162.3(2) . . . . ?
C3 C4 C5 C6 0.7(4) . . . . ?
C50 C45 C44 C43 -2.3(4) . . . . ?
C46 C45 C44 C43 -179.9(3) . . . . ?
C24 C25 C26 C21 -3.5(4) . . . . ?
C24 C25 C26 C35 176.3(3) . . . . ?
C22 C21 C26 C25 12.8(4) . . . . ?
P2 C21 C26 C25 -158.9(2) . . . . ?
C22 C21 C26 C35 -166.9(3) . . . . ?
P2 C21 C26 C35 21.3(4) . . . . ?
C66 C61 C62 C63 9.2(4) . . . . ?
P4 C61 C62 C63 -165.2(2) . . . . ?
C66 C61 C62 C67 -170.7(3) . . . . ?
P4 C61 C62 C67 15.0(4) . . . . ?
C24 C23 C22 C21 3.8(4) . . . . ?
C24 C23 C22 C27 -174.1(3) . . . . ?
C26 C21 C22 C23 -13.1(4) . . . . ?
P2 C21 C22 C23 158.5(2) . . . . ?
C26 C21 C22 C27 164.7(3) . . . . ?
P2 C21 C22 C27 -23.8(4) . . . . ?
C45 C50 C49 C48 1.2(4) . . . . ?
C41 C50 C49 C48 -179.1(3) . . . . ?
C22 C23 C24 C25 5.4(4) . . . . ?
C22 C23 C24 C31 -179.1(3) . . . . ?
C26 C25 C24 C23 -5.6(4) . . . . ?
C26 C25 C24 C31 178.8(3) . . . . ?
C63 C64 C65 C66 2.6(4) . . . . ?
C71 C64 C65 C66 178.9(3) . . . . ?
C61 C66 C65 C64 3.6(4) . . . . ?
C75 C66 C65 C64 -175.8(3) . . . . ?
C10 C39 C40 C43 -174.9(2) . . . . ?
C4 C5 C6 C7 -0.7(4) . . . . ?
C5 C6 C7 C8 -0.3(4) . . . . ?
C3 C8 C7 C6 1.3(4) . . . . ?
C9 C8 C7 C6 -178.6(2) . . . . ?
C45 C44 C43 C42 -0.6(4) . . . . ?
C45 C44 C43 C40 177.8(2) . . . . ?
C41 C42 C43 C44 4.3(4) . . . . ?
P3 C42 C43 C44 -167.1(2) . . . . ?
C41 C42 C43 C40 -174.1(2) . . . . ?
P3 C42 C43 C40 14.5(3) . . . . ?
C39 C40 C43 C44 -0.2(4) . . . . ?
C39 C40 C43 C42 178.2(2) . . . . ?
C18 C19 C20 C11 -178.8(2) . . . . ?
C18 C19 C20 C15 0.3(3) . . . . ?
C16 C15 C20 C19 1.0(3) . . . . ?
C14 C15 C20 C19 -178.2(2) . . . . ?
C16 C15 C20 C11 -179.9(2) . . . . ?
C14 C15 C20 C11 1.0(3) . . . . ?
C50 C49 C48 C47 -0.6(4) . . . . ?
C46 C47 C48 C49 -0.1(4) . . . . ?
C13 C12 C11 C20 0.2(4) . . . . ?
C13 C12 C11 C2 -174.7(2) . . . . ?
C19 C20 C11 C12 178.2(2) . . . . ?
C15 C20 C11 C12 -0.8(3) . . . . ?
C19 C20 C11 C2 -7.0(3) . . . . ?
C15 C20 C11 C2 173.9(2) . . . . ?
C1 C2 C11 C12 -79.8(3) . . . . ?
C3 C2 C11 C12 96.5(3) . . . . ?
C1 C2 C11 C20 105.4(3) . . . . ?
C3 C2 C11 C20 -78.4(3) . . . . ?
C20 C19 C18 C17 -1.0(4) . . . . ?
C16 C17 C18 C19 0.2(4) . . . . ?
C48 C47 C46 C45 0.2(4) . . . . ?
C50 C45 C46 C47 0.3(4) . . . . ?
C44 C45 C46 C47 177.9(3) . . . . ?
C23 C22 C27 C29 152.3(3) . . . . ?
C21 C22 C27 C29 -25.4(4) . . . . ?
C23 C22 C27 C28 -85.2(3) . . . . ?
C21 C22 C27 C28 97.0(3) . . . . ?
C23 C22 C27 C30 35.1(4) . . . . ?
C21 C22 C27 C30 -142.7(3) . . . . ?
C65 C64 C63 C62 -2.9(4) . . . . ?
C71 C64 C63 C62 -179.3(2) . . . . ?
C61 C62 C63 C64 -2.9(4) . . . . ?
C67 C62 C63 C64 176.9(3) . . . . ?
C63 C62 C67 C68 83.9(3) . . . . ?
C61 C62 C67 C68 -96.2(3) . . . . ?
C63 C62 C67 C70 -36.9(4) . . . . ?
C61 C62 C67 C70 142.9(3) . . . . ?
C63 C62 C67 C69 -154.3(3) . . . . ?
C61 C62 C67 C69 25.5(4) . . . . ?
C11 C12 C13 C14 0.2(4) . . . . ?
C18 C17 C16 C15 1.1(4) . . . . ?
C20 C15 C16 C17 -1.8(4) . . . . ?
C14 C15 C16 C17 177.4(2) . . . . ?
C12 C13 C14 C15 -0.1(4) . . . . ?
C16 C15 C14 C13 -179.6(2) . . . . ?
C20 C15 C14 C13 -0.5(4) . . . . ?
C53 C52 C51 C60 0.8(4) . . . . ?
C53 C52 C51 C41 -172.7(2) . . . . ?
C42 C41 C51 C52 -93.0(3) . . . . ?
C50 C41 C51 C52 86.5(3) . . . . ?
C42 C41 C51 C60 93.5(3) . . . . ?
C50 C41 C51 C60 -87.0(3) . . . . ?
C52 C51 C60 C59 179.7(2) . . . . ?
C41 C51 C60 C59 -6.8(4) . . . . ?
C52 C51 C60 C55 -1.4(4) . . . . ?
C41 C51 C60 C55 172.1(2) . . . . ?
C65 C64 C71 C74 52.9(3) . . . . ?
C63 C64 C71 C74 -131.0(3) . . . . ?
C65 C64 C71 C72 174.1(3) . . . . ?
C63 C64 C71 C72 -9.7(4) . . . . ?
C65 C64 C71 C73 -67.1(3) . . . . ?
C63 C64 C71 C73 109.0(3) . . . . ?
C23 C24 C31 C32 4.1(4) . . . . ?
C25 C24 C31 C32 179.5(3) . . . . ?
C23 C24 C31 C33 -115.4(3) . . . . ?
C25 C24 C31 C33 60.0(4) . . . . ?
C23 C24 C31 C34 123.9(3) . . . . ?
C25 C24 C31 C34 -60.7(4) . . . . ?
C51 C60 C55 C56 -179.7(3) . . . . ?
C59 C60 C55 C56 -0.7(4) . . . . ?
C51 C60 C55 C54 0.6(4) . . . . ?
C59 C60 C55 C54 179.5(3) . . . . ?
C65 C66 C75 C76 155.9(3) . . . . ?
C61 C66 C75 C76 -23.5(4) . . . . ?
C65 C66 C75 C78 -80.8(3) . . . . ?
C61 C66 C75 C78 99.8(3) . . . . ?
C65 C66 C75 C77 38.2(4) . . . . ?
C61 C66 C75 C77 -141.2(3) . . . . ?
C84 C79 C80 C81 0.2(5) . . . . ?
C85 C79 C80 C81 -179.0(3) . . . . ?
C25 C26 C35 C37 77.6(3) . . . . ?
C21 C26 C35 C37 -102.7(3) . . . . ?
C25 C26 C35 C38 -159.4(3) . . . . ?
C21 C26 C35 C38 20.3(4) . . . . ?
C25 C26 C35 C36 -41.6(3) . . . . ?
C21 C26 C35 C36 138.2(3) . . . . ?
C86 C87 C88 C89 -0.2(6) . . . . ?
C51 C60 C59 C58 179.7(3) . . . . ?
C55 C60 C59 C58 0.8(4) . . . . ?
C51 C52 C53 C54 0.5(4) . . . . ?
C88 C87 C86 C91 -0.8(6) . . . . ?
C88 C87 C86 C92 177.6(4) . . . . ?
C90 C91 C86 C87 1.1(5) . . . . ?
C90 C91 C86 C92 -177.3(4) . . . . ?
C79 C80 C81 C82 1.1(5) . . . . ?
C82 C83 C84 C79 0.6(5) . . . . ?
C80 C79 C84 C83 -1.0(5) . . . . ?
C85 C79 C84 C83 178.2(3) . . . . ?
C60 C59 C58 C57 -0.3(4) . . . . ?
C52 C53 C54 C55 -1.3(5) . . . . ?
C56 C55 C54 C53 -179.0(3) . . . . ?
C60 C55 C54 C53 0.8(4) . . . . ?
C86 C91 C90 C89 -0.6(6) . . . . ?
C91 C90 C89 C88 -0.4(6) . . . . ?
C87 C88 C89 C90 0.8(6) . . . . ?
C80 C81 C82 C83 -1.6(6) . . . . ?
C84 C83 C82 C81 0.8(6) . . . . ?
C54 C55 C56 C57 179.8(3) . . . . ?
C60 C55 C56 C57 0.1(4) . . . . ?
C55 C56 C57 C58 0.4(5) . . . . ?
C59 C58 C57 C56 -0.4(5) . . . . ?
